data_4319710
loop_
_publ_author_name
'Xiaoyuan Chen'
'Frank J. Femia'
'John W. Babich'
'Jon A. Zubieta'

_publ_section_title
;
 Rhenium(I) Carbonyl Complexes of 2,4,6-Tris(2-pyridyl)-1,3,5-triazine
 (TPT). Rhenium(I)-Promoted Methoxylation of the Triazine Ring Carbon Atom
 in Dinuclear Rhenium Complexes
;
_journal_name_full 'Inorganic Chemistry'
_journal_page_first 2769
_journal_page_last 2777
_journal_paper_doi 10.1021/ic000446g
_journal_volume 40
_journal_year 2001
_chemical_formula_sum 'C30 H24 Cl2 N6 O8 Re2'
_chemical_formula_weight 1039.87
_chemical_name_systematic
; 
 ? 
;
_space_group_IT_number 2
_symmetry_cell_setting triclinic
_symmetry_space_group_name_Hall '-P 1'
_symmetry_space_group_name_H-M 'P -1'
_atom_sites_solution_hydrogens geom
_atom_sites_solution_primary direct
_atom_sites_solution_secondary difmap
_audit_creation_method SHELXL-97
_cell_angle_alpha 80.377(2)
_cell_angle_beta 76.204(3)
_cell_angle_gamma 66.826(2)
_cell_formula_units_Z 2
_cell_length_a 11.5407(15)
_cell_length_b 12.1186(16)
_cell_length_c 13.1992(18)
_cell_measurement_temperature 90(2)
_cell_volume 1642.5(4)
_computing_structure_refinement 'SHELXL-97 (Sheldrick, 1997)'
_computing_structure_solution 'SHELXS-97 (Sheldrick, 1990)'
_diffrn_ambient_temperature 90(2)
_diffrn_measured_fraction_theta_full 0.932
_diffrn_measured_fraction_theta_max 0.932
_diffrn_radiation_monochromator graphite
_diffrn_radiation_source 'fine-focus sealed tube'
_diffrn_radiation_type MoK\a
_diffrn_radiation_wavelength 0.71073
_diffrn_reflns_av_R_equivalents 0.0414
_diffrn_reflns_av_sigmaI/netI 0.0829
_diffrn_reflns_limit_h_max 14
_diffrn_reflns_limit_h_min -15
_diffrn_reflns_limit_k_max 14
_diffrn_reflns_limit_k_min -15
_diffrn_reflns_limit_l_max 17
_diffrn_reflns_limit_l_min -17
_diffrn_reflns_number 11106
_diffrn_reflns_theta_full 28.29
_diffrn_reflns_theta_max 28.29
_diffrn_reflns_theta_min 1.59
_exptl_absorpt_coefficient_mu 7.586
_exptl_crystal_colour red
_exptl_crystal_density_diffrn 2.115
_exptl_crystal_density_method 'not measured'
_exptl_crystal_description plate
_exptl_crystal_F_000 994
_exptl_crystal_size_max 0.32
_exptl_crystal_size_mid 0.15
_exptl_crystal_size_min 0.10
_refine_diff_density_max 1.591
_refine_diff_density_min -2.527
_refine_diff_density_rms 0.380
_refine_ls_extinction_method none
_refine_ls_goodness_of_fit_ref 1.034
_refine_ls_hydrogen_treatment mixed
_refine_ls_matrix_type full
_refine_ls_number_parameters 442
_refine_ls_number_reflns 7599
_refine_ls_number_restraints 0
_refine_ls_restrained_S_all 1.034
_refine_ls_R_factor_all 0.0795
_refine_ls_R_factor_gt 0.0446
_refine_ls_shift/su_max 0.014
_refine_ls_shift/su_mean 0.001
_refine_ls_structure_factor_coef Fsqd
_refine_ls_weighting_details 'calc w=1/[\s^2^(Fo^2^)+(0.0620P)^2^+0.0000P] where P=(Fo^2^+2Fc^2^)/3'
_refine_ls_weighting_scheme calc
_refine_ls_wR_factor_gt 0.0995
_refine_ls_wR_factor_ref 0.1228
_reflns_number_gt 5324
_reflns_number_total 7599
_reflns_threshold_expression >2sigma(I)
_cod_data_source_file ic000446g_3.cif
_cod_data_source_block (mu-TPT)[ReCl(CO)3]2.2C3H6O_(3)
_cod_database_code 4319710

loop_
_symmetry_equiv_pos_as_xyz
'x, y, z'
'-x, -y, -z'

loop_
_atom_site_label
_atom_site_type_symbol
_atom_site_fract_x
_atom_site_fract_y
_atom_site_fract_z
_atom_site_U_iso_or_equiv
_atom_site_adp_type
_atom_site_occupancy
_atom_site_symmetry_multiplicity
_atom_site_calc_flag
_atom_site_refinement_flags
_atom_site_disorder_assembly
_atom_site_disorder_group
Re1 Re 1.16505(3) 1.13910(3) 0.56159(3) 0.01274(11) Uani 1 1 d . . .
Re2 Re 0.91912(4) 0.81035(3) 0.91406(3) 0.01400(11) Uani 1 1 d . . .
Cl1 Cl 1.1440(2) 1.2584(2) 0.70522(18) 0.0197(5) Uani 1 1 d . . .
Cl2 Cl 0.7729(3) 0.8226(3) 0.7997(2) 0.0298(6) Uani 1 1 d . . .
O1 O 1.1725(7) 0.9827(7) 0.3988(6) 0.0275(17) Uani 1 1 d . . .
O1S O 0.6117(8) 1.4909(10) 0.8393(6) 0.059(3) Uani 1 1 d . . .
O2 O 1.4189(6) 0.9510(6) 0.6136(6) 0.0239(16) Uani 1 1 d . . .
O2S O 0.4843(8) 1.3923(8) 0.5914(7) 0.044(2) Uani 1 1 d . . .
O3 O 1.3266(7) 1.2624(6) 0.4008(5) 0.0244(16) Uani 1 1 d . . .
O4 O 1.0990(10) 0.8034(9) 1.0539(7) 0.043(2) Uani 1 1 d . . .
O5 O 1.1309(7) 0.6098(6) 0.7868(5) 0.0219(15) Uani 1 1 d . . .
O6 O 0.8694(8) 0.6036(6) 1.0633(6) 0.0328(19) Uani 1 1 d . . .
C1S C 0.6857(11) 1.4777(13) 0.9918(9) 0.046(4) Uani 1 1 d . . .
H1S1 H 0.6030 1.4747 1.0238 0.069 Uiso 1 1 calc R . .
H1S2 H 0.6940 1.5451 1.0144 0.069 Uiso 1 1 calc R . .
H1S3 H 0.7516 1.4047 1.0120 0.069 Uiso 1 1 calc R . .
C1 C 0.8994(9) 1.1770(8) 0.6922(7) 0.016(2) Uani 1 1 d . . .
C2 C 0.8234(9) 1.0727(9) 0.8316(8) 0.018(2) Uani 1 1 d . . .
C2S C 0.6988(10) 1.4913(10) 0.8763(9) 0.028(2) Uani 1 1 d . . .
C3 C 1.0284(8) 0.9859(8) 0.7408(7) 0.0138(19) Uani 1 1 d . . .
C3S C 0.8212(11) 1.4975(11) 0.8137(9) 0.034(3) Uani 1 1 d . . .
H3S1 H 0.8185 1.5062 0.7405 0.051 Uiso 1 1 calc R . .
H3S2 H 0.8909 1.4249 0.8287 0.051 Uiso 1 1 calc R . .
H3S3 H 0.8336 1.5653 0.8311 0.051 Uiso 1 1 calc R . .
C4 C 0.8796(9) 1.2807(8) 0.6147(7) 0.0142(19) Uani 1 1 d . . .
C4S C 0.4981(12) 1.1928(11) 0.6383(11) 0.042(3) Uani 1 1 d . . .
H4S1 H 0.5389 1.1845 0.5661 0.062 Uiso 1 1 calc R . .
H4S2 H 0.4217 1.1748 0.6510 0.062 Uiso 1 1 calc R . .
H4S3 H 0.5558 1.1379 0.6818 0.062 Uiso 1 1 calc R . .
C5 C 0.7601(9) 1.3747(8) 0.6159(8) 0.019(2) Uani 1 1 d . . .
H5 H 0.6913 1.3754 0.6699 0.022 Uiso 1 1 calc R . .
C5S C 0.4637(10) 1.3185(12) 0.6632(9) 0.032(3) Uani 1 1 d . . .
C6S C 0.3998(11) 1.3531(11) 0.7700(9) 0.039(3) Uani 1 1 d . . .
H6S1 H 0.3840 1.4365 0.7734 0.059 Uiso 1 1 calc R . .
H6S2 H 0.4538 1.3045 0.8185 0.059 Uiso 1 1 calc R . .
H6S3 H 0.3197 1.3411 0.7877 0.059 Uiso 1 1 calc R . .
C6 C 0.7448(10) 1.4668(9) 0.5363(8) 0.022(2) Uani 1 1 d . . .
H6 H 0.6661 1.5300 0.5358 0.027 Uiso 1 1 calc R . .
C7 C 0.8497(10) 1.4621(9) 0.4576(9) 0.026(2) Uani 1 1 d . . .
H7 H 0.8419 1.5215 0.4023 0.032 Uiso 1 1 calc R . .
C8 C 0.9668(9) 1.3681(9) 0.4618(7) 0.019(2) Uani 1 1 d . . .
H8 H 1.0370 1.3668 0.4092 0.023 Uiso 1 1 calc R . .
C9 C 0.7276(9) 1.0656(9) 0.9243(7) 0.018(2) Uani 1 1 d . . .
C10 C 0.6149(9) 1.1665(9) 0.9523(8) 0.020(2) Uani 1 1 d . . .
H10 H 0.5974 1.2383 0.9098 0.024 Uiso 1 1 calc R . .
C11 C 0.5327(9) 1.1560(10) 1.0429(8) 0.024(2) Uani 1 1 d . . .
H11 H 0.4575 1.2208 1.0634 0.029 Uiso 1 1 calc R . .
C12 C 0.5619(10) 1.0490(10) 1.1036(8) 0.025(2) Uani 1 1 d . . .
H12 H 0.5054 1.0410 1.1651 0.031 Uiso 1 1 calc R . .
C13 C 0.6750(9) 0.9521(9) 1.0745(8) 0.020(2) Uani 1 1 d . . .
H13 H 0.6952 0.8812 1.1182 0.024 Uiso 1 1 calc R . .
C14 C 1.1543(9) 0.8789(8) 0.7237(7) 0.0136(19) Uani 1 1 d . . .
C15 C 1.1870(9) 0.8237(8) 0.6347(8) 0.018(2) Uani 1 1 d . . .
H15 H 1.1344 0.8498 0.5851 0.022 Uiso 1 1 calc R . .
C16 C 1.3008(11) 0.7279(10) 0.6208(9) 0.035(3) Uani 1 1 d . . .
H16 H 1.3257 0.6866 0.5611 0.042 Uiso 1 1 calc R . .
C17 C 1.3812(11) 0.6903(10) 0.6950(10) 0.035(3) Uani 1 1 d . . .
H17 H 1.4594 0.6258 0.6847 0.042 Uiso 1 1 calc R . .
C18 C 1.3412(10) 0.7505(9) 0.7812(9) 0.028(3) Uani 1 1 d . . .
H18 H 1.3932 0.7256 0.8312 0.033 Uiso 1 1 calc R . .
C19 C 1.1691(9) 1.0440(9) 0.4580(7) 0.020(2) Uani 1 1 d . . .
C20 C 1.3233(9) 1.0199(9) 0.5948(7) 0.017(2) Uani 1 1 d . . .
C21 C 1.2690(9) 1.2127(8) 0.4598(7) 0.016(2) Uani 1 1 d . . .
C22 C 1.0310(13) 0.8063(13) 1.0002(10) 0.032(3) Uani 1 1 d . . .
C22' C 1.028(2) 0.857(2) 1.0274(17) 0.018(5) Uani 0.50 1 d P . .
C23 C 1.0544(9) 0.6855(8) 0.8353(8) 0.017(2) Uani 1 1 d . . .
C24 C 0.8865(10) 0.6833(9) 1.0083(7) 0.020(2) Uani 1 1 d . . .
N1 N 1.0174(7) 1.0885(6) 0.6775(6) 0.0124(16) Uani 1 1 d . . .
N2 N 0.8024(7) 1.1725(7) 0.7678(6) 0.0151(17) Uani 1 1 d . . .
N3 N 0.9337(7) 0.9725(7) 0.8155(6) 0.0132(16) Uani 1 1 d . . .
N4 N 0.9822(8) 1.2792(7) 0.5389(6) 0.0162(17) Uani 1 1 d . . .
N5 N 0.7561(8) 0.9603(7) 0.9827(6) 0.0168(17) Uani 1 1 d . . .
N6 N 1.2273(8) 0.8475(8) 0.7992(7) 0.027(2) Uani 1 1 d . . .

loop_
_atom_site_aniso_label
_atom_site_aniso_U_11
_atom_site_aniso_U_22
_atom_site_aniso_U_33
_atom_site_aniso_U_23
_atom_site_aniso_U_13
_atom_site_aniso_U_12
Re1 0.0164(2) 0.0124(2) 0.0113(2) 0.00048(15) -0.00265(15) -0.00782(16)
Re2 0.0201(2) 0.0129(2) 0.0112(2) 0.00085(15) -0.00267(16) -0.00922(16)
Cl1 0.0237(12) 0.0170(12) 0.0196(12) -0.0033(9) -0.0044(10) -0.0080(10)
Cl2 0.0346(15) 0.0333(16) 0.0249(14) 0.0005(11) -0.0058(11) -0.0171(12)
O1 0.036(4) 0.026(4) 0.026(4) -0.005(3) -0.012(3) -0.014(3)
O1S 0.038(5) 0.108(9) 0.023(5) -0.013(5) -0.009(4) -0.014(5)
O2 0.018(4) 0.018(4) 0.033(4) -0.001(3) -0.009(3) -0.002(3)
O2S 0.034(5) 0.052(6) 0.036(5) 0.000(4) -0.006(4) -0.008(4)
O3 0.028(4) 0.022(4) 0.021(4) 0.003(3) 0.004(3) -0.014(3)
O4 0.060(6) 0.053(6) 0.031(5) 0.011(4) -0.019(5) -0.036(5)
O5 0.028(4) 0.011(4) 0.024(4) 0.004(3) -0.003(3) -0.008(3)
O6 0.055(5) 0.016(4) 0.028(4) 0.010(3) -0.005(4) -0.020(4)
C1S 0.030(7) 0.075(11) 0.036(7) -0.005(7) -0.012(6) -0.018(7)
C1 0.027(5) 0.010(5) 0.018(5) 0.001(4) -0.011(4) -0.012(4)
C2 0.019(5) 0.016(5) 0.023(5) -0.003(4) -0.003(4) -0.012(4)
C2S 0.021(6) 0.022(6) 0.033(6) -0.007(5) -0.003(5) 0.001(5)
C3 0.012(5) 0.017(5) 0.016(5) -0.004(4) -0.004(4) -0.008(4)
C3S 0.038(7) 0.033(7) 0.033(7) -0.012(5) -0.002(5) -0.013(5)
C4 0.023(5) 0.008(4) 0.012(4) -0.003(3) -0.007(4) -0.004(4)
C4S 0.039(7) 0.029(7) 0.060(9) -0.018(6) 0.007(6) -0.020(6)
C5 0.023(5) 0.014(5) 0.021(5) 0.006(4) -0.013(4) -0.009(4)
C5S 0.024(6) 0.046(8) 0.036(7) -0.011(6) -0.006(5) -0.020(6)
C6S 0.035(7) 0.034(7) 0.045(8) -0.015(6) -0.006(6) -0.006(6)
C6 0.022(5) 0.012(5) 0.031(6) 0.004(4) -0.008(5) -0.005(4)
C7 0.030(6) 0.021(6) 0.036(6) 0.001(5) -0.018(5) -0.012(5)
C8 0.025(5) 0.026(6) 0.012(5) 0.005(4) -0.003(4) -0.017(5)
C9 0.026(5) 0.031(6) 0.004(4) -0.007(4) 0.002(4) -0.019(5)
C10 0.016(5) 0.018(5) 0.021(5) -0.004(4) 0.000(4) -0.002(4)
C11 0.017(5) 0.028(6) 0.021(5) -0.004(4) 0.002(4) -0.004(4)
C12 0.030(6) 0.027(6) 0.023(6) -0.010(5) 0.006(5) -0.017(5)
C13 0.029(6) 0.012(5) 0.020(5) -0.002(4) -0.002(4) -0.009(4)
C14 0.014(5) 0.009(4) 0.014(5) 0.005(4) -0.001(4) -0.004(4)
C15 0.024(5) 0.015(5) 0.020(5) -0.003(4) -0.003(4) -0.013(4)
C16 0.044(7) 0.034(7) 0.032(6) -0.014(5) 0.024(5) -0.034(6)
C17 0.023(6) 0.020(6) 0.055(8) -0.003(6) 0.007(6) -0.008(5)
C18 0.022(6) 0.021(6) 0.047(7) 0.009(5) -0.020(5) -0.012(5)
C19 0.020(5) 0.019(5) 0.013(5) 0.001(4) 0.004(4) -0.004(4)
C20 0.024(5) 0.017(5) 0.014(5) -0.001(4) 0.001(4) -0.013(4)
C21 0.016(5) 0.013(5) 0.019(5) -0.005(4) -0.003(4) -0.003(4)
C22 0.046(8) 0.033(8) 0.026(7) -0.002(6) -0.014(6) -0.019(7)
C22' 0.025(12) 0.022(13) 0.007(10) 0.003(9) -0.009(9) -0.007(11)
C23 0.017(5) 0.013(5) 0.022(5) 0.006(4) -0.002(4) -0.011(4)
C24 0.025(5) 0.020(5) 0.016(5) -0.007(4) -0.005(4) -0.007(4)
N1 0.012(4) 0.005(4) 0.017(4) -0.001(3) -0.001(3) -0.001(3)
N2 0.019(4) 0.019(4) 0.014(4) 0.001(3) -0.007(3) -0.012(3)
N3 0.018(4) 0.010(4) 0.009(4) 0.004(3) -0.003(3) -0.005(3)
N4 0.023(4) 0.015(4) 0.011(4) 0.001(3) -0.004(3) -0.008(3)
N5 0.024(4) 0.018(4) 0.017(4) -0.008(3) 0.001(3) -0.017(4)
N6 0.028(5) 0.022(5) 0.027(5) 0.008(4) -0.005(4) -0.011(4)

loop_
_atom_type_symbol
_atom_type_description
_atom_type_scat_dispersion_real
_atom_type_scat_dispersion_imag
_atom_type_scat_source
C C 0.0033 0.0016 'International Tables Vol C Tables 4.2.6.8 and 6.1.1.4'
H H 0.0000 0.0000 'International Tables Vol C Tables 4.2.6.8 and 6.1.1.4'
N N 0.0061 0.0033 'International Tables Vol C Tables 4.2.6.8 and 6.1.1.4'
O O 0.0106 0.0060 'International Tables Vol C Tables 4.2.6.8 and 6.1.1.4'
Cl Cl 0.1484 0.1585 'International Tables Vol C Tables 4.2.6.8 and 6.1.1.4'
Re Re -1.0185 7.2310 'International Tables Vol C Tables 4.2.6.8 and 6.1.1.4'

loop_
_geom_angle_atom_site_label_1
_geom_angle_atom_site_label_2
_geom_angle_atom_site_label_3
_geom_angle
_geom_angle_site_symmetry_1
_geom_angle_site_symmetry_3
_geom_angle_publ_flag
C19 Re1 C20 90.7(4) . . ?
C19 Re1 C21 90.2(4) . . ?
C20 Re1 C21 86.9(4) . . ?
C19 Re1 N4 94.2(3) . . ?
C20 Re1 N4 174.6(3) . . ?
C21 Re1 N4 95.3(3) . . ?
C19 Re1 N1 93.9(3) . . ?
C20 Re1 N1 102.9(3) . . ?
C21 Re1 N1 169.3(3) . . ?
N4 Re1 N1 74.5(3) . . ?
C19 Re1 Cl1 175.1(3) . . ?
C20 Re1 Cl1 90.9(3) . . ?
C21 Re1 Cl1 94.5(3) . . ?
N4 Re1 Cl1 84.0(2) . . ?
N1 Re1 Cl1 81.29(19) . . ?
C22 Re2 C24 86.7(5) . . ?
C22 Re2 C23 91.0(5) . . ?
C24 Re2 C23 86.3(4) . . ?
C22 Re2 N5 95.9(5) . . ?
C24 Re2 N5 98.1(4) . . ?
C23 Re2 N5 172.0(3) . . ?
C22 Re2 N3 94.6(5) . . ?
C24 Re2 N3 172.8(4) . . ?
C23 Re2 N3 100.7(3) . . ?
N5 Re2 N3 74.7(3) . . ?
C22 Re2 C22' 14.3(7) . . ?
C24 Re2 C22' 94.5(6) . . ?
C23 Re2 C22' 103.5(6) . . ?
N5 Re2 C22' 82.9(6) . . ?
N3 Re2 C22' 85.4(6) . . ?
C22 Re2 Cl2 178.1(4) . . ?
C24 Re2 Cl2 95.1(3) . . ?
C23 Re2 Cl2 89.8(3) . . ?
N5 Re2 Cl2 83.2(2) . . ?
N3 Re2 Cl2 83.6(2) . . ?
C22' Re2 Cl2 164.1(6) . . ?
C22' O4 C22 40.1(15) . . ?
N2 C1 N1 124.6(8) . . ?
N2 C1 C4 119.3(8) . . ?
N1 C1 C4 116.1(9) . . ?
N2 C2 N3 123.1(9) . . ?
N2 C2 C9 120.3(9) . . ?
N3 C2 C9 116.6(9) . . ?
O1S C2S C3S 124.4(11) . . ?
O1S C2S C1S 118.5(11) . . ?
C3S C2S C1S 117.0(10) . . ?
N3 C3 N1 123.7(8) . . ?
N3 C3 C14 117.9(8) . . ?
N1 C3 C14 118.4(8) . . ?
N4 C4 C5 121.4(9) . . ?
N4 C4 C1 116.3(8) . . ?
C5 C4 C1 122.2(9) . . ?
C6 C5 C4 119.7(10) . . ?
O2S C5S C6S 122.0(12) . . ?
O2S C5S C4S 118.4(11) . . ?
C6S C5S C4S 119.5(12) . . ?
C7 C6 C5 118.2(9) . . ?
C6 C7 C8 119.6(10) . . ?
N4 C8 C7 122.4(10) . . ?
N5 C9 C10 122.7(9) . . ?
N5 C9 C2 116.0(9) . . ?
C10 C9 C2 121.2(9) . . ?
C11 C10 C9 118.4(10) . . ?
C10 C11 C12 119.2(10) . . ?
C11 C12 C13 120.9(10) . . ?
N5 C13 C12 120.4(9) . . ?
C15 C14 N6 125.1(9) . . ?
C15 C14 C3 117.9(8) . . ?
N6 C14 C3 117.1(8) . . ?
C14 C15 C16 116.9(10) . . ?
C15 C16 C17 121.4(10) . . ?
C18 C17 C16 117.8(10) . . ?
C17 C18 N6 123.2(10) . . ?
O1 C19 Re1 177.1(9) . . ?
O2 C20 Re1 178.3(9) . . ?
O3 C21 Re1 176.4(8) . . ?
C22' C22 O4 53(2) . . ?
C22' C22 Re2 127(3) . . ?
O4 C22 Re2 179.4(12) . . ?
C22 C22' O4 87(3) . . ?
C22 C22' Re2 38(2) . . ?
O4 C22' Re2 126(2) . . ?
O5 C23 Re2 176.8(8) . . ?
O6 C24 Re2 177.9(9) . . ?
C1 N1 C3 115.1(8) . . ?
C1 N1 Re1 114.6(6) . . ?
C3 N1 Re1 130.1(6) . . ?
C1 N2 C2 116.7(8) . . ?
C3 N3 C2 116.1(8) . . ?
C3 N3 Re2 130.4(6) . . ?
C2 N3 Re2 113.4(6) . . ?
C8 N4 C4 118.6(8) . . ?
C8 N4 Re1 125.2(7) . . ?
C4 N4 Re1 115.9(6) . . ?
C9 N5 C13 118.3(8) . . ?
C9 N5 Re2 116.4(6) . . ?
C13 N5 Re2 124.9(6) . . ?
C14 N6 C18 115.7(9) . . ?

loop_
_geom_bond_atom_site_label_1
_geom_bond_atom_site_label_2
_geom_bond_distance
_geom_bond_site_symmetry_2
_geom_bond_publ_flag
Re1 C19 1.911(10) . ?
Re1 C20 1.925(10) . ?
Re1 C21 1.927(10) . ?
Re1 N4 2.176(8) . ?
Re1 N1 2.210(8) . ?
Re1 Cl1 2.483(2) . ?
Re2 C22 1.896(13) . ?
Re2 C24 1.911(11) . ?
Re2 C23 1.924(10) . ?
Re2 N5 2.170(8) . ?
Re2 N3 2.209(7) . ?
Re2 C22' 2.42(3) . ?
Re2 Cl2 2.468(3) . ?
O1 C19 1.149(11) . ?
O1S C2S 1.220(13) . ?
O2 C20 1.146(11) . ?
O2S C5S 1.238(14) . ?
O3 C21 1.149(12) . ?
O4 C22' 0.93(2) . ?
O4 C22 1.163(14) . ?
O5 C23 1.149(12) . ?
O6 C24 1.160(12) . ?
C1S C2S 1.484(15) . ?
C1 N2 1.323(12) . ?
C1 N1 1.356(12) . ?
C1 C4 1.460(12) . ?
C2 N2 1.325(12) . ?
C2 N3 1.372(12) . ?
C2 C9 1.456(13) . ?
C2S C3S 1.480(15) . ?
C3 N3 1.328(12) . ?
C3 N1 1.357(12) . ?
C3 C14 1.517(12) . ?
C4 N4 1.353(12) . ?
C4 C5 1.399(13) . ?
C4S C5S 1.489(16) . ?
C5 C6 1.387(13) . ?
C5S C6S 1.471(16) . ?
C6 C7 1.383(15) . ?
C7 C8 1.389(14) . ?
C8 N4 1.340(12) . ?
C9 N5 1.339(12) . ?
C9 C10 1.411(13) . ?
C10 C11 1.360(13) . ?
C11 C12 1.370(15) . ?
C12 C13 1.391(14) . ?
C13 N5 1.359(12) . ?
C14 C15 1.350(13) . ?
C14 N6 1.366(12) . ?
C15 C16 1.365(15) . ?
C16 C17 1.407(17) . ?
C17 C18 1.343(16) . ?
C18 N6 1.377(13) . ?
C22 C22' 0.75(2) . ?
